data_4034960
loop_
_publ_author_name
'Shen, Renzeng'
'Laval, Stephane'
'Cao, Xin'
'Yu, Biao'

_publ_section_title
;
 Synthesis of \D<sup>20</sup>-Ginsenosides Rh<sub>4</sub>,
 (20E)-Rh<sub>3</sub>, Rg<sub>6</sub>, and Rk<sub>1</sub>: A General
 Approach To Access Dehydrated Ginsenosides.
;
_journal_issue 5
_journal_name_full 'The Journal of organic chemistry'
_journal_page_first 2601
_journal_page_last 2610
_journal_paper_doi 10.1021/acs.joc.7b02987
_journal_volume 83
_journal_year 2018
_chemical_absolute_configuration unk
_chemical_formula_sum 'C36 H56 O6'
_chemical_formula_weight 584.80
_space_group_crystal_system monoclinic
_space_group_IT_number 4
_space_group_name_Hall 'P 2yb'
_space_group_name_H-M_alt 'P 1 21 1'
_atom_sites_solution_hydrogens geom
_audit_creation_method SHELXL-2013
_cell_angle_alpha 90
_cell_angle_beta 103.984(10)
_cell_angle_gamma 90
_cell_formula_units_Z 2
_cell_length_a 14.271(6)
_cell_length_b 7.176(3)
_cell_length_c 17.155(7)
_cell_measurement_reflns_used 1032
_cell_measurement_temperature 293(2)
_cell_measurement_theta_max 37.460
_cell_measurement_theta_min 4.894
_cell_volume 1704.8(12)
_computing_cell_refinement 'Bruker SMART'
_computing_data_collection 'Bruker SMART'
_computing_data_reduction 'Bruker SHELXTL'
_computing_molecular_graphics 'Bruker SHELXTL'
_computing_publication_material 'Bruker SHELXTL'
_computing_structure_refinement 'SHELXL-2013 (Sheldrick, 2013)'
_computing_structure_solution 'Bruker SHELXTL'
_diffrn_ambient_temperature 293(2)
_diffrn_measured_fraction_theta_full 0.998
_diffrn_measured_fraction_theta_max 0.998
_diffrn_measurement_device_type 'CCD area detector'
_diffrn_measurement_method 'phi and omega scans'
_diffrn_radiation_type MoK\a
_diffrn_radiation_wavelength 0.71073
_diffrn_reflns_av_R_equivalents 0.0513
_diffrn_reflns_av_unetI/netI 0.0963
_diffrn_reflns_Laue_measured_fraction_full 0.998
_diffrn_reflns_Laue_measured_fraction_max 0.998
_diffrn_reflns_limit_h_max 14
_diffrn_reflns_limit_h_min -17
_diffrn_reflns_limit_k_max 8
_diffrn_reflns_limit_k_min -8
_diffrn_reflns_limit_l_max 21
_diffrn_reflns_limit_l_min -20
_diffrn_reflns_number 10347
_diffrn_reflns_point_group_measured_fraction_full 0.926
_diffrn_reflns_point_group_measured_fraction_max 0.919
_diffrn_reflns_theta_full 25.242
_diffrn_reflns_theta_max 25.997
_diffrn_reflns_theta_min 2.128
_exptl_absorpt_coefficient_mu 0.076
_exptl_absorpt_correction_T_max 0.7457
_exptl_absorpt_correction_T_min 0.5898
_exptl_absorpt_correction_type multi-scan
_exptl_absorpt_process_details sadabs
_exptl_crystal_colour colorless
_exptl_crystal_density_diffrn 1.139
_exptl_crystal_description prismatic
_exptl_crystal_F_000 640
_exptl_crystal_size_max 0.117
_exptl_crystal_size_mid 0.085
_exptl_crystal_size_min 0.056
_refine_diff_density_max 0.217
_refine_diff_density_min -0.168
_refine_diff_density_rms 0.042
_refine_ls_abs_structure_details
; 
 Flack x determined using 1040 quotients [(I+)-(I-)]/[(I+)+(I-)] 
 (Parsons and Flack (2004), Acta Cryst. A60, s61). 
;
_refine_ls_abs_structure_Flack -1.9(10)
_refine_ls_extinction_method none
_refine_ls_goodness_of_fit_ref 1.002
_refine_ls_hydrogen_treatment constr
_refine_ls_matrix_type full
_refine_ls_number_parameters 390
_refine_ls_number_reflns 6157
_refine_ls_number_restraints 1
_refine_ls_restrained_S_all 1.002
_refine_ls_R_factor_all 0.1299
_refine_ls_R_factor_gt 0.0701
_refine_ls_shift/su_max 0.003
_refine_ls_shift/su_mean 0.000
_refine_ls_structure_factor_coef Fsqd
_refine_ls_weighting_details 'w=1/[\s^2^(Fo^2^)+(0.0925P)^2^] where P=(Fo^2^+2Fc^2^)/3'
_refine_ls_weighting_scheme calc
_refine_ls_wR_factor_gt 0.1675
_refine_ls_wR_factor_ref 0.1980
_reflns_Friedel_coverage 0.699
_reflns_Friedel_fraction_full 0.840
_reflns_Friedel_fraction_max 0.826
_reflns_number_gt 3405
_reflns_number_total 6157
_reflns_threshold_expression 'I > 2\s(I)'
_cod_data_source_file jo7b02987_si_003.cif
_cod_data_source_block cd214293
_cod_original_cell_volume 1704.8(13)
_cod_original_sg_symbol_H-M 'P 21'
_cod_database_code 4034960
_shelx_space_group_comment
; 
The symmetry employed for this shelxl refinement is uniquely defined 
by the following loop, which should always be used as a source of 
symmetry information in preference to the above space-group names. 
They are only intended as comments. 
;
_shelxl_version_number 2013-4

loop_
_space_group_symop_operation_xyz
'x, y, z'
'-x, y+1/2, -z'

loop_
_atom_site_label
_atom_site_type_symbol
_atom_site_fract_x
_atom_site_fract_y
_atom_site_fract_z
_atom_site_U_iso_or_equiv
_atom_site_adp_type
_atom_site_occupancy
_atom_site_site_symmetry_order
_atom_site_calc_flag
_atom_site_refinement_flags_posn
_atom_site_refinement_flags_adp
O1 O 0.1550(3) 0.2762(7) 0.4675(2) 0.0548(12) Uani 1 1 d . .
O2 O 0.0792(4) 0.5329(8) 0.4092(4) 0.0837(17) Uani 1 1 d . .
O3 O 0.1895(3) -0.1824(6) 0.2350(2) 0.0484(11) Uani 1 1 d . .
O4 O 0.2360(4) -0.4789(7) 0.2330(3) 0.0803(16) Uani 1 1 d . .
O5 O 0.7006(3) 0.3081(7) 0.3047(2) 0.0539(11) Uani 1 1 d . .
O6 O 0.6951(4) 0.5637(9) 0.2295(5) 0.106(2) Uani 1 1 d . .
C1 C 0.3829(4) 0.3166(10) 0.3986(4) 0.0534(17) Uani 1 1 d . .
H1A H 0.4469 0.3540 0.4283 0.064 Uiso 1 1 calc R U
H1B H 0.3618 0.4042 0.3548 0.064 Uiso 1 1 calc R U
C2 C 0.3145(4) 0.3271(11) 0.4537(4) 0.0586(18) Uani 1 1 d . .
H2A H 0.3376 0.2469 0.4999 0.070 Uiso 1 1 calc R U
H2B H 0.3122 0.4538 0.4728 0.070 Uiso 1 1 calc R U
C3 C 0.2156(4) 0.2672(10) 0.4094(4) 0.0491(16) Uani 1 1 d . .
H3 H 0.1909 0.3576 0.3666 0.059 Uiso 1 1 calc R U
C4 C 0.2057(4) 0.0715(9) 0.3724(3) 0.0426(15) Uani 1 1 d . .
C5 C 0.2826(4) 0.0615(9) 0.3197(3) 0.0378(13) Uani 1 1 d . .
H5 H 0.2613 0.1544 0.2773 0.045 Uiso 1 1 calc R U
C6 C 0.2875(4) -0.1229(9) 0.2753(3) 0.0432(15) Uani 1 1 d . .
H6 H 0.3193 -0.2187 0.3132 0.052 Uiso 1 1 calc R U
C7 C 0.3420(4) -0.0960(9) 0.2095(3) 0.0443(15) Uani 1 1 d . .
H7A H 0.3091 -0.0022 0.1720 0.053 Uiso 1 1 calc R U
H7B H 0.3406 -0.2119 0.1801 0.053 Uiso 1 1 calc R U
C8 C 0.4482(4) -0.0360(8) 0.2425(3) 0.0372(13) Uani 1 1 d . .
C9 C 0.4470(4) 0.1375(9) 0.2975(3) 0.0387(14) Uani 1 1 d . .
H9 H 0.4137 0.2348 0.2610 0.046 Uiso 1 1 calc R U
C10 C 0.3888(4) 0.1203(9) 0.3634(3) 0.0400(14) Uani 1 1 d . .
C11 C 0.5512(4) 0.2143(10) 0.3311(4) 0.0496(17) Uani 1 1 d . .
H11A H 0.5481 0.3252 0.3627 0.060 Uiso 1 1 calc R U
H11B H 0.5892 0.1218 0.3663 0.060 Uiso 1 1 calc R U
C12 C 0.6010(4) 0.2617(9) 0.2650(3) 0.0463(16) Uani 1 1 d . .
H12 H 0.5695 0.3695 0.2344 0.056 Uiso 1 1 calc R U
C13 C 0.5990(4) 0.0991(9) 0.2095(3) 0.0401(14) Uani 1 1 d . .
H13 H 0.6327 -0.0041 0.2421 0.048 Uiso 1 1 calc R U
C14 C 0.4939(4) 0.0328(9) 0.1720(3) 0.0417(14) Uani 1 1 d . .
C15 C 0.5130(5) -0.1208(11) 0.1138(4) 0.062(2) Uani 1 1 d . .
H15A H 0.5296 -0.2382 0.1418 0.074 Uiso 1 1 calc R U
H15B H 0.4569 -0.1391 0.0696 0.074 Uiso 1 1 calc R U
C16 C 0.5989(5) -0.0441(13) 0.0835(4) 0.071(2) Uani 1 1 d . .
H16A H 0.6469 -0.1411 0.0856 0.085 Uiso 1 1 calc R U
H16B H 0.5769 -0.0031 0.0282 0.085 Uiso 1 1 calc R U
C17 C 0.6436(4) 0.1207(10) 0.1372(3) 0.0504(16) Uani 1 1 d . .
H17 H 0.6193 0.2365 0.1094 0.061 Uiso 1 1 calc R U
C18 C 0.4340(4) 0.1851(10) 0.1199(4) 0.0538(18) Uani 1 1 d . .
H18A H 0.4660 0.2245 0.0796 0.081 Uiso 1 1 calc R U
H18B H 0.4270 0.2894 0.1531 0.081 Uiso 1 1 calc R U
H18C H 0.3713 0.1366 0.0945 0.081 Uiso 1 1 calc R U
C19 C 0.4382(4) -0.0093(11) 0.4315(3) 0.0561(18) Uani 1 1 d . .
H19A H 0.5069 -0.0014 0.4390 0.084 Uiso 1 1 calc R U
H19B H 0.4175 -0.1351 0.4183 0.084 Uiso 1 1 calc R U
H19C H 0.4211 0.0270 0.4802 0.084 Uiso 1 1 calc R U
C20 C 0.7538(4) 0.1239(9) 0.1554(3) 0.0483(16) Uani 1 1 d . .
C21 C 0.8078(5) -0.0153(11) 0.2153(4) 0.064(2) Uani 1 1 d . .
H21A H 0.8751 -0.0121 0.2154 0.096 Uiso 1 1 calc R U
H21B H 0.7827 -0.1379 0.2008 0.096 Uiso 1 1 calc R U
H21C H 0.8002 0.0154 0.2679 0.096 Uiso 1 1 calc R U
C22 C 0.8024(5) 0.2402(12) 0.1201(4) 0.066(2) Uani 1 1 d . .
H22 H 0.8693 0.2280 0.1343 0.079 Uiso 1 1 calc R U
C23 C 0.7627(6) 0.3900(16) 0.0596(5) 0.109(4) Uani 1 1 d . .
H23A H 0.7004 0.3499 0.0274 0.131 Uiso 1 1 calc R U
H23B H 0.7524 0.5019 0.0882 0.131 Uiso 1 1 calc R U
C24 C 0.8254(5) 0.4362(14) 0.0056(5) 0.078(2) Uani 1 1 d . .
H24 H 0.8474 0.3339 -0.0181 0.093 Uiso 1 1 calc R U
C25 C 0.8548(5) 0.5956(12) -0.0141(4) 0.064(2) Uani 1 1 d . .
C26 C 0.8329(7) 0.7829(15) 0.0157(6) 0.101(3) Uani 1 1 d . .
H26A H 0.7991 0.7674 0.0572 0.152 Uiso 1 1 calc R U
H26B H 0.7935 0.8526 -0.0279 0.152 Uiso 1 1 calc R U
H26C H 0.8922 0.8489 0.0367 0.152 Uiso 1 1 calc R U
C27 C 0.9150(6) 0.6077(14) -0.0737(5) 0.091(3) Uani 1 1 d . .
H27A H 0.9736 0.6739 -0.0505 0.136 Uiso 1 1 calc R U
H27B H 0.8799 0.6725 -0.1206 0.136 Uiso 1 1 calc R U
H27C H 0.9305 0.4844 -0.0883 0.136 Uiso 1 1 calc R U
C28 C 0.2184(5) -0.0835(11) 0.4361(4) 0.063(2) Uani 1 1 d . .
H28A H 0.2765 -0.0619 0.4769 0.095 Uiso 1 1 calc R U
H28B H 0.2225 -0.2020 0.4111 0.095 Uiso 1 1 calc R U
H28C H 0.1641 -0.0834 0.4599 0.095 Uiso 1 1 calc R U
C29 C 0.1023(4) 0.0617(12) 0.3199(4) 0.062(2) Uani 1 1 d . .
H29A H 0.0590 0.1197 0.3475 0.093 Uiso 1 1 calc R U
H29B H 0.0841 -0.0663 0.3091 0.093 Uiso 1 1 calc R U
H29C H 0.0990 0.1256 0.2701 0.093 Uiso 1 1 calc R U
C30 C 0.5041(4) -0.2029(9) 0.2874(4) 0.0528(16) Uani 1 1 d . .
H30A H 0.4675 -0.2580 0.3216 0.079 Uiso 1 1 calc R U
H30B H 0.5653 -0.1612 0.3194 0.079 Uiso 1 1 calc R U
H30C H 0.5144 -0.2937 0.2493 0.079 Uiso 1 1 calc R U
C31 C 0.0961(5) 0.4236(11) 0.4645(4) 0.0577(18) Uani 1 1 d . .
C32 C 0.0561(5) 0.4334(13) 0.5358(4) 0.075(2) Uani 1 1 d . .
H32A H 0.1024 0.4907 0.5792 0.113 Uiso 1 1 calc R U
H32B H 0.0420 0.3099 0.5511 0.113 Uiso 1 1 calc R U
H32C H -0.0021 0.5061 0.5236 0.113 Uiso 1 1 calc R U
C33 C 0.1740(5) -0.3642(11) 0.2197(4) 0.0576(18) Uani 1 1 d . .
C34 C 0.0688(5) -0.4020(12) 0.1854(5) 0.084(3) Uani 1 1 d . .
H34A H 0.0594 -0.5327 0.1745 0.126 Uiso 1 1 calc R U
H34B H 0.0469 -0.3329 0.1364 0.126 Uiso 1 1 calc R U
H34C H 0.0327 -0.3645 0.2233 0.126 Uiso 1 1 calc R U
C35 C 0.7388(5) 0.4620(13) 0.2818(5) 0.069(2) Uani 1 1 d . .
C36 C 0.8433(6) 0.4806(15) 0.3260(6) 0.104(3) Uani 1 1 d . .
H36A H 0.8788 0.5384 0.2915 0.156 Uiso 1 1 calc R U
H36B H 0.8697 0.3594 0.3415 0.156 Uiso 1 1 calc R U
H36C H 0.8481 0.5560 0.3730 0.156 Uiso 1 1 calc R U

loop_
_atom_site_aniso_label
_atom_site_aniso_U_11
_atom_site_aniso_U_22
_atom_site_aniso_U_33
_atom_site_aniso_U_23
_atom_site_aniso_U_13
_atom_site_aniso_U_12
O1 0.051(3) 0.061(3) 0.060(3) 0.000(2) 0.029(2) 0.010(2)
O2 0.084(4) 0.068(4) 0.110(4) 0.015(4) 0.045(3) 0.025(3)
O3 0.036(2) 0.045(3) 0.064(3) -0.007(2) 0.013(2) -0.004(2)
O4 0.072(3) 0.047(3) 0.113(4) -0.004(3) 0.005(3) 0.001(3)
O5 0.039(2) 0.063(3) 0.059(2) -0.006(2) 0.010(2) -0.014(2)
O6 0.078(4) 0.058(4) 0.186(7) 0.022(4) 0.037(4) -0.012(3)
C1 0.046(4) 0.068(5) 0.047(3) -0.019(4) 0.014(3) -0.009(3)
C2 0.052(4) 0.067(5) 0.060(4) -0.017(4) 0.020(3) -0.002(4)
C3 0.050(4) 0.055(4) 0.046(3) -0.001(3) 0.020(3) 0.002(3)
C4 0.036(3) 0.050(4) 0.044(3) 0.004(3) 0.014(3) 0.000(3)
C5 0.037(3) 0.038(3) 0.038(3) 0.002(3) 0.009(3) -0.003(3)
C6 0.029(3) 0.049(4) 0.053(3) 0.003(3) 0.012(3) -0.003(3)
C7 0.041(4) 0.044(4) 0.048(3) -0.009(3) 0.012(3) -0.008(3)
C8 0.034(3) 0.038(3) 0.042(3) 0.002(3) 0.015(3) -0.002(3)
C9 0.033(3) 0.043(4) 0.039(3) 0.004(3) 0.007(3) 0.001(3)
C10 0.032(3) 0.051(4) 0.036(3) -0.003(3) 0.008(3) 0.001(3)
C11 0.037(4) 0.063(5) 0.051(4) -0.018(3) 0.015(3) -0.011(3)
C12 0.035(3) 0.049(4) 0.055(4) -0.005(3) 0.010(3) -0.006(3)
C13 0.029(3) 0.047(4) 0.044(3) -0.002(3) 0.009(3) -0.005(3)
C14 0.039(3) 0.044(4) 0.043(3) -0.002(3) 0.012(3) -0.005(3)
C15 0.048(4) 0.076(5) 0.068(4) -0.017(4) 0.026(4) -0.009(4)
C16 0.053(4) 0.104(6) 0.062(4) -0.030(5) 0.028(4) -0.019(4)
C17 0.043(4) 0.066(5) 0.045(3) 0.002(3) 0.016(3) -0.003(3)
C18 0.042(4) 0.078(5) 0.040(3) 0.011(3) 0.008(3) 0.001(3)
C19 0.046(4) 0.082(5) 0.042(3) 0.014(4) 0.014(3) 0.009(4)
C20 0.041(4) 0.059(5) 0.047(3) 0.001(3) 0.015(3) -0.002(3)
C21 0.047(4) 0.065(5) 0.082(5) 0.013(4) 0.021(4) 0.003(4)
C22 0.035(4) 0.096(6) 0.071(4) 0.023(5) 0.019(3) 0.002(4)
C23 0.062(5) 0.165(11) 0.107(6) 0.068(7) 0.032(5) 0.017(6)
C24 0.062(5) 0.092(7) 0.082(5) 0.018(5) 0.021(4) -0.002(5)
C25 0.053(4) 0.078(6) 0.059(4) 0.004(4) 0.008(4) -0.007(4)
C26 0.105(7) 0.092(7) 0.116(7) -0.022(6) 0.043(6) 0.001(6)
C27 0.090(6) 0.097(7) 0.097(6) -0.013(6) 0.044(5) -0.006(5)
C28 0.062(4) 0.068(5) 0.069(4) 0.015(4) 0.032(4) 0.003(4)
C29 0.040(4) 0.086(5) 0.065(4) -0.009(4) 0.023(3) 0.000(4)
C30 0.051(4) 0.044(4) 0.068(4) 0.008(4) 0.022(3) 0.008(3)
C31 0.045(4) 0.059(5) 0.073(5) -0.011(4) 0.022(4) -0.010(4)
C32 0.073(5) 0.087(6) 0.079(5) -0.011(5) 0.042(4) 0.008(4)
C33 0.062(5) 0.053(5) 0.059(4) -0.007(4) 0.017(4) -0.019(4)
C34 0.059(5) 0.070(6) 0.117(6) -0.014(5) 0.011(5) -0.031(4)
C35 0.048(5) 0.065(6) 0.099(6) -0.011(5) 0.030(4) -0.018(4)
C36 0.066(5) 0.106(8) 0.139(8) -0.014(7) 0.021(6) -0.040(5)

loop_
_atom_type_symbol
_atom_type_description
_atom_type_scat_dispersion_real
_atom_type_scat_dispersion_imag
_atom_type_scat_source
C C 0.0033 0.0016 'International Tables Vol C Tables 4.2.6.8 and 6.1.1.4'
H H 0.0000 0.0000 'International Tables Vol C Tables 4.2.6.8 and 6.1.1.4'
O O 0.0106 0.0060 'International Tables Vol C Tables 4.2.6.8 and 6.1.1.4'

loop_
_geom_angle_atom_site_label_1
_geom_angle_atom_site_label_2
_geom_angle_atom_site_label_3
_geom_angle
C31 O1 C3 118.3(5)
C33 O3 C6 118.1(5)
C35 O5 C12 118.2(6)
C2 C1 C10 113.2(6)
C2 C1 H1A 108.9
C10 C1 H1A 108.9
C2 C1 H1B 108.9
C10 C1 H1B 108.9
H1A C1 H1B 107.7
C3 C2 C1 109.9(5)
C3 C2 H2A 109.7
C1 C2 H2A 109.7
C3 C2 H2B 109.7
C1 C2 H2B 109.7
H2A C2 H2B 108.2
O1 C3 C2 106.3(5)
O1 C3 C4 108.1(5)
C2 C3 C4 117.1(5)
O1 C3 H3 108.4
C2 C3 H3 108.4
C4 C3 H3 108.4
C3 C4 C29 105.3(5)
C3 C4 C28 112.6(5)
C29 C4 C28 108.4(5)
C3 C4 C5 105.7(5)
C29 C4 C5 111.3(5)
C28 C4 C5 113.2(5)
C6 C5 C10 108.1(4)
C6 C5 C4 116.4(5)
C10 C5 C4 115.9(4)
C6 C5 H5 105.1
C10 C5 H5 105.1
C4 C5 H5 105.1
O3 C6 C7 106.7(4)
O3 C6 C5 109.4(4)
C7 C6 C5 110.5(5)
O3 C6 H6 110.1
C7 C6 H6 110.1
C5 C6 H6 110.1
C6 C7 C8 113.1(4)
C6 C7 H7A 109.0
C8 C7 H7A 109.0
C6 C7 H7B 109.0
C8 C7 H7B 109.0
H7A C7 H7B 107.8
C30 C8 C7 108.1(5)
C30 C8 C9 113.5(5)
C7 C8 C9 106.9(4)
C30 C8 C14 111.4(4)
C7 C8 C14 110.8(4)
C9 C8 C14 106.2(4)
C11 C9 C10 112.7(4)
C11 C9 C8 110.8(5)
C10 C9 C8 117.3(5)
C11 C9 H9 104.9
C10 C9 H9 104.9
C8 C9 H9 104.9
C19 C10 C1 108.4(5)
C19 C10 C9 112.0(5)
C1 C10 C9 107.5(5)
C19 C10 C5 114.4(5)
C1 C10 C5 107.0(5)
C9 C10 C5 107.2(4)
C12 C11 C9 112.3(5)
C12 C11 H11A 109.1
C9 C11 H11A 109.1
C12 C11 H11B 109.1
C9 C11 H11B 109.1
H11A C11 H11B 107.9
O5 C12 C13 109.9(4)
O5 C12 C11 106.3(4)
C13 C12 C11 111.1(5)
O5 C12 H12 109.8
C13 C12 H12 109.8
C11 C12 H12 109.8
C12 C13 C17 119.1(5)
C12 C13 C14 111.6(4)
C17 C13 C14 104.1(4)
C12 C13 H13 107.2
C17 C13 H13 107.2
C14 C13 H13 107.2
C18 C14 C15 106.9(5)
C18 C14 C13 111.6(5)
C15 C14 C13 100.4(5)
C18 C14 C8 113.0(4)
C15 C14 C8 116.0(5)
C13 C14 C8 108.2(4)
C16 C15 C14 103.9(5)
C16 C15 H15A 111.0
C14 C15 H15A 111.0
C16 C15 H15B 111.0
C14 C15 H15B 111.0
H15A C15 H15B 109.0
C17 C16 C15 108.6(5)
C17 C16 H16A 110.0
C15 C16 H16A 110.0
C17 C16 H16B 110.0
C15 C16 H16B 110.0
H16A C16 H16B 108.3
C20 C17 C13 116.4(5)
C20 C17 C16 113.0(6)
C13 C17 C16 102.4(5)
C20 C17 H17 108.2
C13 C17 H17 108.2
C16 C17 H17 108.2
C14 C18 H18A 109.5
C14 C18 H18B 109.5
H18A C18 H18B 109.5
C14 C18 H18C 109.5
H18A C18 H18C 109.5
H18B C18 H18C 109.5
C10 C19 H19A 109.5
C10 C19 H19B 109.5
H19A C19 H19B 109.5
C10 C19 H19C 109.5
H19A C19 H19C 109.5
H19B C19 H19C 109.5
C22 C20 C21 119.5(6)
C22 C20 C17 123.0(6)
C21 C20 C17 117.5(5)
C20 C21 H21A 109.5
C20 C21 H21B 109.5
H21A C21 H21B 109.5
C20 C21 H21C 109.5
H21A C21 H21C 109.5
H21B C21 H21C 109.5
C20 C22 C23 127.9(6)
C20 C22 H22 116.1
C23 C22 H22 116.1
C24 C23 C22 114.1(7)
C24 C23 H23A 108.7
C22 C23 H23A 108.7
C24 C23 H23B 108.7
C22 C23 H23B 108.7
H23A C23 H23B 107.6
C25 C24 C23 130.5(9)
C25 C24 H24 114.7
C23 C24 H24 114.7
C24 C25 C27 120.6(8)
C24 C25 C26 126.7(7)
C27 C25 C26 112.6(8)
C25 C26 H26A 109.5
C25 C26 H26B 109.5
H26A C26 H26B 109.5
C25 C26 H26C 109.5
H26A C26 H26C 109.5
H26B C26 H26C 109.5
C25 C27 H27A 109.5
C25 C27 H27B 109.5
H27A C27 H27B 109.5
C25 C27 H27C 109.5
H27A C27 H27C 109.5
H27B C27 H27C 109.5
C4 C28 H28A 109.5
C4 C28 H28B 109.5
H28A C28 H28B 109.5
C4 C28 H28C 109.5
H28A C28 H28C 109.5
H28B C28 H28C 109.5
C4 C29 H29A 109.5
C4 C29 H29B 109.5
H29A C29 H29B 109.5
C4 C29 H29C 109.5
H29A C29 H29C 109.5
H29B C29 H29C 109.5
C8 C30 H30A 109.5
C8 C30 H30B 109.5
H30A C30 H30B 109.5
C8 C30 H30C 109.5
H30A C30 H30C 109.5
H30B C30 H30C 109.5
O2 C31 O1 123.0(6)
O2 C31 C32 125.2(7)
O1 C31 C32 111.8(7)
C31 C32 H32A 109.5
C31 C32 H32B 109.5
H32A C32 H32B 109.5
C31 C32 H32C 109.5
H32A C32 H32C 109.5
H32B C32 H32C 109.5
O4 C33 O3 123.8(6)
O4 C33 C34 125.3(7)
O3 C33 C34 110.9(7)
C33 C34 H34A 109.5
C33 C34 H34B 109.5
H34A C34 H34B 109.5
C33 C34 H34C 109.5
H34A C34 H34C 109.5
H34B C34 H34C 109.5
O6 C35 O5 123.1(7)
O6 C35 C36 126.3(8)
O5 C35 C36 110.6(8)
C35 C36 H36A 109.5
C35 C36 H36B 109.5
H36A C36 H36B 109.5
C35 C36 H36C 109.5
H36A C36 H36C 109.5
H36B C36 H36C 109.5

loop_
_geom_bond_atom_site_label_1
_geom_bond_atom_site_label_2
_geom_bond_distance
O1 C31 1.343(9)
O1 C3 1.471(7)
O2 C31 1.210(8)
O3 C33 1.338(8)
O3 C6 1.466(7)
O4 C33 1.189(8)
O5 C35 1.333(9)
O5 C12 1.460(6)
O6 C35 1.206(10)
C1 C2 1.516(7)
C1 C10 1.543(9)
C1 H1A 0.9700
C1 H1B 0.9700
C2 C3 1.494(8)
C2 H2A 0.9700
C2 H2B 0.9700
C3 C4 1.534(9)
C3 H3 0.9800
C4 C29 1.534(8)
C4 C28 1.538(9)
C4 C5 1.582(7)
C5 C6 1.537(8)
C5 C10 1.578(8)
C5 H5 0.9800
C6 C7 1.529(7)
C6 H6 0.9800
C7 C8 1.546(8)
C7 H7A 0.9700
C7 H7B 0.9700
C8 C30 1.539(9)
C8 C9 1.564(8)
C8 C14 1.586(7)
C9 C11 1.560(8)
C9 C10 1.561(7)
C9 H9 0.9800
C10 C19 1.527(8)
C11 C12 1.515(8)
C11 H11A 0.9700
C11 H11B 0.9700
C12 C13 1.501(8)
C12 H12 0.9800
C13 C17 1.533(7)
C13 C14 1.557(8)
C13 H13 0.9800
C14 C18 1.535(9)
C14 C15 1.555(9)
C15 C16 1.544(9)
C15 H15A 0.9700
C15 H15B 0.9700
C16 C17 1.540(10)
C16 H16A 0.9700
C16 H16B 0.9700
C17 C20 1.527(8)
C17 H17 0.9800
C18 H18A 0.9600
C18 H18B 0.9600
C18 H18C 0.9600
C19 H19A 0.9600
C19 H19B 0.9600
C19 H19C 0.9600
C20 C22 1.323(9)
C20 C21 1.505(9)
C21 H21A 0.9600
C21 H21B 0.9600
C21 H21C 0.9600
C22 C23 1.506(11)
C22 H22 0.9300
C23 C24 1.472(10)
C23 H23A 0.9700
C23 H23B 0.9700
C24 C25 1.292(11)
C24 H24 0.9300
C25 C27 1.488(9)
C25 C26 1.497(12)
C26 H26A 0.9600
C26 H26B 0.9600
C26 H26C 0.9600
C27 H27A 0.9600
C27 H27B 0.9600
C27 H27C 0.9600
C28 H28A 0.9600
C28 H28B 0.9600
C28 H28C 0.9600
C29 H29A 0.9600
C29 H29B 0.9600
C29 H29C 0.9600
C30 H30A 0.9600
C30 H30B 0.9600
C30 H30C 0.9600
C31 C32 1.471(9)
C32 H32A 0.9600
C32 H32B 0.9600
C32 H32C 0.9600
C33 C34 1.498(9)
C34 H34A 0.9600
C34 H34B 0.9600
C34 H34C 0.9600
C35 C36 1.506(11)
C36 H36A 0.9600
C36 H36B 0.9600
C36 H36C 0.9600

loop_
_geom_torsion_atom_site_label_1
_geom_torsion_atom_site_label_2
_geom_torsion_atom_site_label_3
_geom_torsion_atom_site_label_4
_geom_torsion
C10 C1 C2 C3 -57.8(8)
C31 O1 C3 C2 101.2(6)
C31 O1 C3 C4 -132.3(6)
C1 C2 C3 O1 178.4(6)
C1 C2 C3 C4 57.5(8)
O1 C3 C4 C29 69.4(5)
C2 C3 C4 C29 -170.7(5)
O1 C3 C4 C28 -48.5(6)
C2 C3 C4 C28 71.4(6)
O1 C3 C4 C5 -172.6(4)
C2 C3 C4 C5 -52.7(6)
C3 C4 C5 C6 -179.9(5)
C29 C4 C5 C6 -66.0(7)
C28 C4 C5 C6 56.4(7)
C3 C4 C5 C10 51.3(6)
C29 C4 C5 C10 165.2(5)
C28 C4 C5 C10 -72.5(7)
C33 O3 C6 C7 85.4(6)
C33 O3 C6 C5 -155.1(5)
C10 C5 C6 O3 179.2(4)
C4 C5 C6 O3 46.7(6)
C10 C5 C6 C7 -63.7(6)
C4 C5 C6 C7 163.9(5)
O3 C6 C7 C8 -178.9(5)
C5 C6 C7 C8 62.3(6)
C6 C7 C8 C30 70.3(6)
C6 C7 C8 C9 -52.2(6)
C6 C7 C8 C14 -167.4(5)
C30 C8 C9 C11 63.4(6)
C7 C8 C9 C11 -177.6(5)
C14 C8 C9 C11 -59.3(6)
C30 C8 C9 C10 -68.1(6)
C7 C8 C9 C10 51.0(6)
C14 C8 C9 C10 169.2(4)
C2 C1 C10 C19 -68.2(6)
C2 C1 C10 C9 170.5(5)
C2 C1 C10 C5 55.6(6)
C11 C9 C10 C19 -59.4(7)
C8 C9 C10 C19 71.1(6)
C11 C9 C10 C1 59.6(6)
C8 C9 C10 C1 -169.9(5)
C11 C9 C10 C5 174.3(5)
C8 C9 C10 C5 -55.1(6)
C6 C5 C10 C19 -66.8(6)
C4 C5 C10 C19 65.9(7)
C6 C5 C10 C1 173.1(4)
C4 C5 C10 C1 -54.1(6)
C6 C5 C10 C9 58.1(6)
C4 C5 C10 C9 -169.2(5)
C10 C9 C11 C12 -170.2(5)
C8 C9 C11 C12 56.1(7)
C35 O5 C12 C13 107.1(6)
C35 O5 C12 C11 -132.7(6)
C9 C11 C12 O5 -172.8(5)
C9 C11 C12 C13 -53.4(7)
O5 C12 C13 C17 -64.1(7)
C11 C12 C13 C17 178.5(5)
O5 C12 C13 C14 174.5(5)
C11 C12 C13 C14 57.2(6)
C12 C13 C14 C18 62.6(6)
C17 C13 C14 C18 -67.1(6)
C12 C13 C14 C15 175.6(5)
C17 C13 C14 C15 45.9(6)
C12 C13 C14 C8 -62.5(6)
C17 C13 C14 C8 167.9(5)
C30 C8 C14 C18 173.7(5)
C7 C8 C14 C18 53.4(7)
C9 C8 C14 C18 -62.3(6)
C30 C8 C14 C15 49.8(7)
C7 C8 C14 C15 -70.6(6)
C9 C8 C14 C15 173.8(5)
C30 C8 C14 C13 -62.1(6)
C7 C8 C14 C13 177.6(5)
C9 C8 C14 C13 61.9(6)
C18 C14 C15 C16 81.1(6)
C13 C14 C15 C16 -35.5(6)
C8 C14 C15 C16 -151.8(5)
C14 C15 C16 C17 13.5(8)
C12 C13 C17 C20 73.9(7)
C14 C13 C17 C20 -161.1(6)
C12 C13 C17 C16 -162.4(6)
C14 C13 C17 C16 -37.4(6)
C15 C16 C17 C20 140.6(6)
C15 C16 C17 C13 14.6(7)
C13 C17 C20 C22 -138.1(7)
C16 C17 C20 C22 103.9(8)
C13 C17 C20 C21 43.0(8)
C16 C17 C20 C21 -75.0(7)
C21 C20 C22 C23 -179.3(8)
C17 C20 C22 C23 1.8(12)
C20 C22 C23 C24 -153.6(9)
C22 C23 C24 C25 -131.0(10)
C23 C24 C25 C27 -177.1(8)
C23 C24 C25 C26 1.2(14)
C3 O1 C31 O2 12.1(10)
C3 O1 C31 C32 -167.9(6)
C6 O3 C33 O4 -3.9(10)
C6 O3 C33 C34 174.9(5)
C12 O5 C35 O6 -0.5(11)
C12 O5 C35 C36 -176.8(6)
